data_2215634
loop_
_publ_author_name
'Jie Chen'
'Yuzhong Ruan'

_publ_section_title
;
 Tetraaqua(2,2'-bipyridine)zinc(II)
 4,4'-(6-diethylamino-1,3,5-triazine-2,4-diyldiimino)dibenzenesulfonate
;
_journal_coeditor_code PK2046
_journal_issue 10
_journal_name_full 'Acta Crystallographica Section E'
_journal_page_first m2586
_journal_page_last m2586
_journal_paper_doi 10.1107/S1600536807045849
_journal_volume 63
_journal_year 2007
_chemical_formula_iupac '[Zn (C10 H8 N2) (H2 O)4] (C19 H20 N6 O6 S2)'
_chemical_formula_moiety 'C10 H16 N2 O4 Zn 2+, C19 H20 N6 O6 S2 2-'
_chemical_formula_sum 'C29 H36 N8 O10 S2 Zn'
_chemical_formula_weight 786.19
_chemical_name_systematic
;
Tetraaqua(2,2'-bipyridine)zinc(II)
4,4'-(6-diethylamino-1,3,5-triazine-2,4-diyldiimino)dibenzenesulfonate
;
_space_group_IT_number 62
_symmetry_cell_setting orthorhombic
_symmetry_space_group_name_Hall '-P 2ac 2n'
_symmetry_space_group_name_H-M 'P n m a'
_atom_sites_solution_hydrogens geom
_atom_sites_solution_primary direct
_atom_sites_solution_secondary difmap
_audit_creation_method SHELXL-97
_cell_angle_alpha 90.00
_cell_angle_beta 90.00
_cell_angle_gamma 90.00
_cell_formula_units_Z 4
_cell_length_a 12.758(3)
_cell_length_b 21.015(6)
_cell_length_c 12.828(4)
_cell_measurement_reflns_used 7071
_cell_measurement_temperature 293(2)
_cell_measurement_theta_max 27.5
_cell_measurement_theta_min 2.3
_cell_volume 3439.3(17)
_computing_cell_refinement 'CrystalClear (Molecular Structure Corporation & Rigaku, 2000)'
_computing_data_collection 'CrystalClear (Molecular Structure Corporation & Rigaku, 2000)'
_computing_data_reduction 'CrystalClear (Molecular Structure Corporation & Rigaku, 2000)'
_computing_molecular_graphics 'CrystalStructure (Molecular Structure Corporation & Rigaku, 2000)'
_computing_publication_material 'SHELXL97 (Sheldrick, 1997)'
_computing_structure_refinement 'SHELXL97 (Sheldrick, 1997)'
_computing_structure_solution 'SHELXS97 (Sheldrick, 1997)'
_diffrn_ambient_temperature 293(2)
_diffrn_measured_fraction_theta_full 0.999
_diffrn_measured_fraction_theta_max 0.999
_diffrn_measurement_device_type 'Rigaku Mercury CCD'
_diffrn_measurement_method \w
_diffrn_radiation_monochromator graphite
_diffrn_radiation_source 'Rotating Anode'
_diffrn_radiation_type MoK\a
_diffrn_radiation_wavelength 0.71073
_diffrn_reflns_av_R_equivalents 0.0447
_diffrn_reflns_av_sigmaI/netI 0.0443
_diffrn_reflns_limit_h_max 16
_diffrn_reflns_limit_h_min -15
_diffrn_reflns_limit_k_max 27
_diffrn_reflns_limit_k_min -27
_diffrn_reflns_limit_l_max 16
_diffrn_reflns_limit_l_min -14
_diffrn_reflns_number 25765
_diffrn_reflns_theta_full 27.48
_diffrn_reflns_theta_max 27.5
_diffrn_reflns_theta_min 2.3
_diffrn_standards_number 0
_exptl_absorpt_coefficient_mu 0.903
_exptl_absorpt_correction_T_max 0.930
_exptl_absorpt_correction_T_min 0.886
_exptl_absorpt_correction_type multi-scan
_exptl_absorpt_process_details
;
(SPHERE in CrystalStructure; Molecular Structure Corporation & Rigaku,
2000)'
;
_exptl_crystal_colour colorless
_exptl_crystal_density_diffrn 1.518
_exptl_crystal_density_method 'not measured'
_exptl_crystal_description Prism
_exptl_crystal_F_000 1632
_exptl_crystal_size_max 0.30
_exptl_crystal_size_mid 0.10
_exptl_crystal_size_min 0.08
_refine_diff_density_max 0.337
_refine_diff_density_min -0.280
_refine_ls_extinction_method none
_refine_ls_goodness_of_fit_ref 1.074
_refine_ls_hydrogen_treatment mixed
_refine_ls_matrix_type full
_refine_ls_number_parameters 253
_refine_ls_number_reflns 4045
_refine_ls_number_restraints 5
_refine_ls_restrained_S_all 1.074
_refine_ls_R_factor_all 0.0624
_refine_ls_R_factor_gt 0.0528
_refine_ls_shift/su_max 0.000
_refine_ls_shift/su_mean 0.000
_refine_ls_structure_factor_coef Fsqd
_refine_ls_weighting_details 'calc w=1/[\s^2^(Fo^2^)+(0.0654P)^2^+2.7737P] where P=(Fo^2^+2Fc^2^)/3'
_refine_ls_weighting_scheme calc
_refine_ls_wR_factor_gt 0.1300
_refine_ls_wR_factor_ref 0.1362
_reflns_number_gt 3553
_reflns_number_total 4045
_reflns_threshold_expression I>2\s(I)
_cod_data_source_file pk2046.cif
_cod_data_source_block I
_cod_database_code 2215634
_cod_database_fobs_code 2215634

loop_
_symmetry_equiv_pos_as_xyz
'x, y, z'
'-x+1/2, -y, z+1/2'
'-x, y+1/2, -z'
'x+1/2, -y+1/2, -z+1/2'
'-x, -y, -z'
'x-1/2, y, -z-1/2'
'x, -y-1/2, z'
'-x-1/2, y-1/2, z-1/2'

loop_
_atom_site_type_symbol
_atom_site_label
_atom_site_fract_x
_atom_site_fract_y
_atom_site_fract_z
_atom_site_U_iso_or_equiv
_atom_site_adp_type
_atom_site_calc_flag
_atom_site_refinement_flags
_atom_site_occupancy
Zn Zn 0.43110(4) 0.7500 0.85366(3) 0.03891(16) Uani d S 1
S S1 0.19593(6) 0.59726(3) 0.70886(6) 0.0424(2) Uani d . 1
O O1 0.4501(2) 0.67945(15) 0.7439(2) 0.0709(8) Uani d D 1
H H1 0.400(2) 0.6628(18) 0.713(3) 0.072(13) Uiso d D 1
H H2 0.507(2) 0.661(2) 0.735(4) 0.091(16) Uiso d D 1
O O2 0.2694(3) 0.7500 0.8186(3) 0.0562(8) Uani d SD 1
H H3 0.234(3) 0.7166(12) 0.814(3) 0.065(11) Uiso d D 1
O O3 0.5969(3) 0.7500 0.8764(2) 0.0452(7) Uani d SD 1
H H4 0.618(4) 0.7500 0.939(2) 0.061(15) Uiso d SD 1
H H5 0.649(4) 0.7500 0.838(5) 0.12(3) Uiso d SD 1
O O4 0.1134(2) 0.57237(12) 0.6439(2) 0.0667(7) Uani d . 1
O O5 0.15724(18) 0.64062(9) 0.78904(18) 0.0525(5) Uani d . 1
O O6 0.27985(19) 0.62531(10) 0.64805(16) 0.0514(5) Uani d . 1
N N1 0.40742(19) 0.68676(11) 0.98049(19) 0.0421(5) Uani d . 1
N N2 0.3459(3) 0.2500 0.9167(3) 0.0407(8) Uani d S 1
N N3 0.3690(2) 0.30689(11) 0.75770(19) 0.0435(6) Uani d . 1
N N4 0.3375(2) 0.35895(11) 0.91325(19) 0.0488(6) Uani d . 1
H H4A 0.3432 0.3574 0.9800 0.059 Uiso calc R 1
N N5 0.3937(3) 0.2500 0.6057(3) 0.0537(9) Uani d S 1
C C1 0.4098(3) 0.62307(15) 0.9743(3) 0.0557(8) Uani d . 1
H H1B 0.4235 0.6040 0.9103 0.067 Uiso calc R 1
C C2 0.3923(3) 0.58491(18) 1.0608(4) 0.0706(11) Uani d . 1
H H2C 0.3931 0.5408 1.0548 0.085 Uiso calc R 1
C C3 0.3740(3) 0.6129(2) 1.1541(4) 0.0737(12) Uani d . 1
H H3C 0.3624 0.5880 1.2128 0.088 Uiso calc R 1
C C4 0.3726(3) 0.6784(2) 1.1621(3) 0.0625(10) Uani d . 1
H H4C 0.3607 0.6980 1.2261 0.075 Uiso calc R 1
C C5 0.3892(2) 0.71461(15) 1.0731(2) 0.0429(6) Uani d . 1
C C6 0.3526(2) 0.30361(13) 0.8596(2) 0.0391(6) Uani d . 1
C C7 0.5088(4) 0.3373(3) 0.5446(4) 0.1052(18) Uani d . 1
H H7A 0.5078 0.3766 0.5064 0.158 Uiso calc R 1
H H7B 0.5549 0.3078 0.5106 0.158 Uiso calc R 1
H H7C 0.5332 0.3451 0.6142 0.158 Uiso calc R 1
C C8 0.3780(3) 0.2500 0.7101(3) 0.0417(9) Uani d S 1
C C9 0.4006(3) 0.31016(19) 0.5486(3) 0.0679(10) Uani d . 1
H H9A 0.3543 0.3409 0.5812 0.082 Uiso calc R 1
H H9B 0.3760 0.3034 0.4778 0.082 Uiso calc R 1
C C10 0.2344(3) 0.45445(14) 0.9133(2) 0.0494(7) Uani d . 1
H H10A 0.2026 0.4406 0.9745 0.059 Uiso calc R 1
C C11 0.3135(3) 0.41848(13) 0.8685(2) 0.0431(7) Uani d . 1
C C12 0.3653(3) 0.44191(14) 0.7808(3) 0.0510(8) Uani d . 1
H H12A 0.4218 0.4197 0.7530 0.061 Uiso calc R 1
C C13 0.3325(2) 0.49819(14) 0.7351(3) 0.0480(7) Uani d . 1
H H13A 0.3667 0.5134 0.6761 0.058 Uiso calc R 1
C C14 0.2496(2) 0.53166(12) 0.7764(2) 0.0393(6) Uani d . 1
C C15 0.2028(3) 0.51068(14) 0.8677(2) 0.0486(7) Uani d . 1
H H15A 0.1498 0.5346 0.8983 0.058 Uiso calc R 1

loop_
_atom_site_aniso_label
_atom_site_aniso_U_11
_atom_site_aniso_U_22
_atom_site_aniso_U_33
_atom_site_aniso_U_12
_atom_site_aniso_U_13
_atom_site_aniso_U_23
Zn 0.0438(3) 0.0402(3) 0.0327(2) 0.000 -0.00015(19) 0.000
S1 0.0499(4) 0.0316(3) 0.0458(4) 0.0035(3) -0.0082(3) -0.0008(3)
O1 0.0510(15) 0.095(2) 0.0670(16) 0.0160(15) -0.0110(13) -0.0421(16)
O2 0.0423(17) 0.0390(17) 0.087(2) 0.000 -0.0084(17) 0.000
O3 0.0445(17) 0.0561(18) 0.0349(15) 0.000 0.0009(13) 0.000
O4 0.0663(16) 0.0561(14) 0.0778(18) 0.0017(12) -0.0350(13) -0.0046(12)
O5 0.0641(14) 0.0371(10) 0.0563(13) 0.0076(10) 0.0041(11) -0.0052(9)
O6 0.0677(14) 0.0416(11) 0.0449(12) -0.0003(10) 0.0038(10) 0.0052(9)
N1 0.0406(13) 0.0414(12) 0.0442(13) -0.0023(10) 0.0003(10) 0.0057(10)
N2 0.054(2) 0.0332(16) 0.0354(16) 0.000 -0.0077(15) 0.000
N3 0.0511(14) 0.0411(12) 0.0382(12) -0.0007(11) -0.0051(11) 0.0041(10)
N4 0.0758(19) 0.0357(12) 0.0349(12) 0.0067(12) -0.0084(12) 0.0020(10)
N5 0.064(2) 0.063(2) 0.0337(18) 0.000 0.0008(18) 0.000
C1 0.0526(18) 0.0438(16) 0.071(2) -0.0014(14) -0.0004(16) 0.0086(16)
C2 0.056(2) 0.056(2) 0.100(3) -0.0105(17) -0.011(2) 0.033(2)
C3 0.053(2) 0.090(3) 0.079(3) -0.016(2) -0.0024(19) 0.047(2)
C4 0.0444(17) 0.096(3) 0.0467(18) -0.0018(18) 0.0038(14) 0.0224(19)
C5 0.0303(13) 0.0608(17) 0.0376(14) -0.0021(12) -0.0008(11) 0.0089(13)
C6 0.0425(15) 0.0381(14) 0.0368(14) 0.0009(11) -0.0094(11) 0.0027(11)
C7 0.098(4) 0.123(4) 0.095(4) -0.038(3) 0.007(3) 0.022(3)
C8 0.038(2) 0.049(2) 0.038(2) 0.000 -0.0039(16) 0.000
C9 0.081(3) 0.084(3) 0.0393(17) -0.011(2) -0.0023(17) 0.0125(17)
C10 0.070(2) 0.0414(15) 0.0368(14) 0.0017(15) 0.0014(14) -0.0007(12)
C11 0.0555(18) 0.0329(13) 0.0408(15) 0.0004(12) -0.0107(13) 0.0022(11)
C12 0.0474(17) 0.0424(15) 0.063(2) 0.0073(13) 0.0045(15) 0.0081(14)
C13 0.0487(16) 0.0417(15) 0.0535(17) 0.0023(13) 0.0058(14) 0.0092(13)
C14 0.0439(15) 0.0323(13) 0.0416(14) -0.0005(11) -0.0081(12) -0.0022(11)
C15 0.0619(19) 0.0391(15) 0.0447(16) 0.0079(14) 0.0044(14) -0.0041(12)

loop_
_atom_type_symbol
_atom_type_description
_atom_type_scat_dispersion_real
_atom_type_scat_dispersion_imag
_atom_type_scat_source
C C 0.0033 0.0016 'International Tables Vol C Tables 4.2.6.8 and 6.1.1.4'
H H 0.0000 0.0000 'International Tables Vol C Tables 4.2.6.8 and 6.1.1.4'
N N 0.0061 0.0033 'International Tables Vol C Tables 4.2.6.8 and 6.1.1.4'
O O 0.0106 0.0060 'International Tables Vol C Tables 4.2.6.8 and 6.1.1.4'
S S 0.1246 0.1234 'International Tables Vol C Tables 4.2.6.8 and 6.1.1.4'
Zn Zn 0.2839 1.4301 'International Tables Vol C Tables 4.2.6.8 and 6.1.1.4'

loop_
_geom_angle_atom_site_label_1
_geom_angle_atom_site_label_2
_geom_angle_atom_site_label_3
_geom_angle_site_symmetry_1
_geom_angle_site_symmetry_3
_geom_angle
O1 Zn O1 . 7_575 92.1(2)
O1 Zn O2 . . 88.25(11)
O1 Zn O2 7_575 . 88.25(11)
O1 Zn N1 . 7_575 172.70(12)
O1 Zn N1 7_575 7_575 95.18(12)
O2 Zn N1 . 7_575 91.38(11)
O1 Zn N1 . . 95.18(12)
O1 Zn N1 7_575 . 172.70(12)
O2 Zn N1 . . 91.38(11)
N1 Zn N1 7_575 . 77.54(14)
O1 Zn O3 . . 88.68(10)
O1 Zn O3 7_575 . 88.68(10)
O2 Zn O3 . . 175.57(14)
N1 Zn O3 7_575 . 92.07(9)
N1 Zn O3 . . 92.07(9)
O4 S1 O6 . . 112.06(16)
O4 S1 O5 . . 112.78(16)
O6 S1 O5 . . 112.01(13)
O4 S1 C14 . . 106.48(14)
O6 S1 C14 . . 107.15(14)
O5 S1 C14 . . 105.83(13)
Zn O1 H1 . . 122(3)
Zn O1 H2 . . 122(3)
H1 O1 H2 . . 115(4)
Zn O2 H3 . . 123(3)
Zn O3 H4 . . 116(4)
Zn O3 H5 . . 135(6)
H4 O3 H5 . . 108(6)
C1 N1 C5 . . 119.4(3)
C1 N1 Zn . . 125.2(2)
C5 N1 Zn . . 115.41(19)
C6 N2 C6 . 7_565 113.7(3)
C6 N3 C8 . . 114.4(3)
C6 N4 C11 . . 125.5(2)
C6 N4 H4A . . 117.2
C11 N4 H4A . . 117.2
C8 N5 C9 . . 120.3(2)
C8 N5 C9 . 7_565 120.3(2)
C9 N5 C9 . 7_565 119.5(4)
N1 C1 C2 . . 121.7(4)
N1 C1 H1B . . 119.1
C2 C1 H1B . . 119.1
C3 C2 C1 . . 118.9(4)
C3 C2 H2C . . 120.6
C1 C2 H2C . . 120.6
C2 C3 C4 . . 120.1(3)
C2 C3 H3C . . 119.9
C4 C3 H3C . . 119.9
C3 C4 C5 . . 118.9(4)
C3 C4 H4C . . 120.6
C5 C4 H4C . . 120.6
N1 C5 C4 . . 121.0(3)
N1 C5 C5 . 7_575 115.81(16)
C4 C5 C5 . 7_575 123.2(2)
N3 C6 N2 . . 126.1(3)
N3 C6 N4 . . 118.3(2)
N2 C6 N4 . . 115.5(2)
C9 C7 H7A . . 109.5
C9 C7 H7B . . 109.5
H7A C7 H7B . . 109.5
C9 C7 H7C . . 109.5
H7A C7 H7C . . 109.5
H7B C7 H7C . . 109.5
N3 C8 N3 . 7_565 125.1(4)
N3 C8 N5 . . 117.42(18)
N3 C8 N5 7_565 . 117.42(18)
N5 C9 C7 . . 113.7(4)
N5 C9 H9A . . 108.8
C7 C9 H9A . . 108.8
N5 C9 H9B . . 108.8
C7 C9 H9B . . 108.8
H9A C9 H9B . . 107.7
C15 C10 C11 . . 120.3(3)
C15 C10 H10A . . 119.9
C11 C10 H10A . . 119.9
C10 C11 C12 . . 119.1(3)
C10 C11 N4 . . 118.2(3)
C12 C11 N4 . . 122.6(3)
C13 C12 C11 . . 120.0(3)
C13 C12 H12A . . 120.0
C11 C12 H12A . . 120.0
C14 C13 C12 . . 120.3(3)
C14 C13 H13A . . 119.8
C12 C13 H13A . . 119.8
C13 C14 C15 . . 119.6(3)
C13 C14 S1 . . 120.5(2)
C15 C14 S1 . . 119.7(2)
C10 C15 C14 . . 120.3(3)
C10 C15 H15A . . 119.8
C14 C15 H15A . . 119.8

loop_
_geom_bond_atom_site_label_1
_geom_bond_atom_site_label_2
_geom_bond_site_symmetry_2
_geom_bond_distance
Zn O1 . 2.059(3)
Zn O1 7_575 2.059(3)
Zn O2 . 2.112(3)
Zn N1 7_575 2.122(2)
Zn N1 . 2.122(2)
Zn O3 . 2.135(3)
S1 O4 . 1.441(2)
S1 O6 . 1.450(2)
S1 O5 . 1.460(2)
S1 C14 . 1.766(3)
O1 H1 . 0.829(19)
O1 H2 . 0.825(19)
O2 H3 . 0.840(18)
O3 H4 . 0.841(19)
O3 H5 . 0.83(2)
N1 C1 . 1.341(4)
N1 C5 . 1.344(4)
N2 C6 . 1.346(3)
N2 C6 7_565 1.346(3)
N3 C6 . 1.326(4)
N3 C8 . 1.347(3)
N4 C6 . 1.365(4)
N4 C11 . 1.410(3)
N4 H4A . 0.8600
N5 C8 . 1.355(5)
N5 C9 . 1.464(4)
N5 C9 7_565 1.464(4)
C1 C2 . 1.387(5)
C1 H1B . 0.9300
C2 C3 . 1.354(6)
C2 H2C . 0.9300
C3 C4 . 1.380(6)
C3 H3C . 0.9300
C4 C5 . 1.388(4)
C4 H4C . 0.9300
C5 C5 7_575 1.487(6)
C7 C9 . 1.495(6)
C7 H7A . 0.9600
C7 H7B . 0.9600
C7 H7C . 0.9600
C8 N3 7_565 1.347(3)
C9 H9A . 0.9700
C9 H9B . 0.9700
C10 C15 . 1.379(4)
C10 C11 . 1.386(4)
C10 H10A . 0.9300
C11 C12 . 1.394(4)
C12 C13 . 1.385(4)
C12 H12A . 0.9300
C13 C14 . 1.376(4)
C13 H13A . 0.9300
C14 C15 . 1.387(4)
C15 H15A . 0.9300

loop_
_geom_hbond_atom_site_label_D
_geom_hbond_atom_site_label_H
_geom_hbond_atom_site_label_A
_geom_hbond_site_symmetry_A
_geom_hbond_distance_DH
_geom_hbond_distance_HA
_geom_hbond_distance_DA
_geom_hbond_angle_DHA
O1 H1 O6 . 0.829(19) 1.915(19) 2.743(4) 177(4)
O1 H2 O5 6_657 0.825(19) 1.99(2) 2.798(4) 165(5)
O2 H3 O5 . 0.840(18) 1.898(18) 2.734(3) 174(4)
O3 H4 N2 5_667 0.841(19) 1.91(2) 2.753(4) 176(5)

loop_
_geom_torsion_atom_site_label_1
_geom_torsion_atom_site_label_2
_geom_torsion_atom_site_label_3
_geom_torsion_atom_site_label_4
_geom_torsion_site_symmetry_1
_geom_torsion_site_symmetry_4
_geom_torsion
O1 Zn N1 C1 . . 1.3(3)
O2 Zn N1 C1 . . 89.7(3)
N1 Zn N1 C1 7_575 . -179.2(2)
O3 Zn N1 C1 . . -87.5(3)
O1 Zn N1 C5 . . -178.9(2)
O2 Zn N1 C5 . . -90.6(2)
N1 Zn N1 C5 7_575 . 0.5(2)
O3 Zn N1 C5 . . 92.2(2)
C5 N1 C1 C2 . . 1.0(5)
Zn N1 C1 C2 . . -179.2(3)
N1 C1 C2 C3 . . -1.0(6)
C1 C2 C3 C4 . . 0.2(6)
C2 C3 C4 C5 . . 0.6(6)
C1 N1 C5 C4 . . -0.2(4)
Zn N1 C5 C4 . . -179.9(2)
C1 N1 C5 C5 . 7_575 179.3(2)
Zn N1 C5 C5 . 7_575 -0.5(2)
C3 C4 C5 N1 . . -0.6(5)
C3 C4 C5 C5 . 7_575 180.0(2)
C8 N3 C6 N2 . . 0.9(5)
C8 N3 C6 N4 . . -177.0(3)
C6 N2 C6 N3 7_565 . -3.1(6)
C6 N2 C6 N4 7_565 . 174.8(2)
C11 N4 C6 N3 . . 15.7(5)
C11 N4 C6 N2 . . -162.4(3)
C6 N3 C8 N3 . 7_565 1.8(6)
C6 N3 C8 N5 . . 179.3(3)
C9 N5 C8 N3 . . 0.2(6)
C9 N5 C8 N3 7_565 . -177.9(4)
C9 N5 C8 N3 . 7_565 177.9(4)
C9 N5 C8 N3 7_565 7_565 -0.2(6)
C8 N5 C9 C7 . . 87.6(5)
C9 N5 C9 C7 7_565 . -94.3(5)
C15 C10 C11 C12 . . 4.2(5)
C15 C10 C11 N4 . . -175.1(3)
C6 N4 C11 C10 . . 134.4(3)
C6 N4 C11 C12 . . -44.9(5)
C10 C11 C12 C13 . . -4.7(5)
N4 C11 C12 C13 . . 174.6(3)
C11 C12 C13 C14 . . 0.7(5)
C12 C13 C14 C15 . . 3.7(5)
C12 C13 C14 S1 . . -171.3(2)
O4 S1 C14 C13 . . 90.6(3)
O6 S1 C14 C13 . . -29.5(3)
O5 S1 C14 C13 . . -149.2(2)
O4 S1 C14 C15 . . -84.4(3)
O6 S1 C14 C15 . . 155.6(2)
O5 S1 C14 C15 . . 35.9(3)
C11 C10 C15 C14 . . 0.2(5)
C13 C14 C15 C10 . . -4.2(5)
S1 C14 C15 C10 . . 170.9(2)
